data_4334913
loop_
_publ_author_name
'Cyril Bachmann'
'Miguel Guttentag'
'Bernhard Spingler'
'Roger Alberto'

_publ_section_title
;
 3d Element Complexes of Pentadentate Bipyridine-Pyridine-Based Ligand
 Scaffolds: Structures and Photocatalytic Activities
;
_journal_name_full 'Inorganic Chemistry'
_journal_page_first 6055
_journal_page_last 6061
_journal_paper_doi 10.1021/ic4004017
_journal_volume 52
_journal_year 2013
_chemical_formula_sum 'C52 H43 Br4 Co2 N10 O3.5'
_chemical_formula_weight 1301.46
_chemical_name_systematic
; 
 ? 
;
_space_group_IT_number 2
_symmetry_cell_setting triclinic
_symmetry_space_group_name_Hall '-P 1'
_symmetry_space_group_name_H-M 'P -1'
_atom_sites_solution_hydrogens geom
_atom_sites_solution_primary direct
_atom_sites_solution_secondary difmap
_audit_creation_method SHELXL-97
_cell_angle_alpha 78.7144(13)
_cell_angle_beta 72.7054(17)
_cell_angle_gamma 71.3303(16)
_cell_formula_units_Z 2
_cell_length_a 12.4832(3)
_cell_length_b 12.67160(19)
_cell_length_c 17.8641(3)
_cell_measurement_reflns_used 23296
_cell_measurement_temperature 183(2)
_cell_measurement_theta_max 34.9573
_cell_measurement_theta_min 2.5992
_cell_volume 2540.22(9)
_computing_structure_refinement 'SHELXL-97 (Sheldrick, 1997)'
_computing_structure_solution 'SHELXS-97 (Sheldrick, 1990)'
_diffrn_ambient_temperature 183(2)
_diffrn_measured_fraction_theta_full 0.999
_diffrn_measured_fraction_theta_max 0.999
_diffrn_radiation_monochromator graphite
_diffrn_radiation_source 'fine-focus sealed tube'
_diffrn_radiation_type MoK\a
_diffrn_radiation_wavelength 0.71073
_diffrn_reflns_av_R_equivalents 0.0365
_diffrn_reflns_av_sigmaI/netI 0.0380
_diffrn_reflns_limit_h_max 18
_diffrn_reflns_limit_h_min -18
_diffrn_reflns_limit_k_max 18
_diffrn_reflns_limit_k_min -18
_diffrn_reflns_limit_l_max 26
_diffrn_reflns_limit_l_min -26
_diffrn_reflns_number 66775
_diffrn_reflns_theta_full 32.03
_diffrn_reflns_theta_max 32.03
_diffrn_reflns_theta_min 2.60
_exptl_absorpt_coefficient_mu 3.854
_exptl_absorpt_correction_T_max 0.5438
_exptl_absorpt_correction_T_min 0.2439
_exptl_absorpt_correction_type multi-scan
_exptl_absorpt_process_details
;
CrysAlisPro, Agilent Technologies,
Version 1.171.35.19 (release 27-10-2011 CrysAlis171 .NET)
(compiled Oct 27 2011,15:02:11)
empirical absorption correction using spherical harmonics,
 implemented in SCALE3 ABSPACK scaling algorithm.
;
_exptl_crystal_colour brown
_exptl_crystal_density_diffrn 1.702
_exptl_crystal_description stick
_exptl_crystal_F_000 1294
_exptl_crystal_size_max 0.51
_exptl_crystal_size_mid 0.27
_exptl_crystal_size_min 0.18
_refine_diff_density_max 1.778
_refine_diff_density_min -0.905
_refine_diff_density_rms 0.093
_refine_ls_extinction_method none
_refine_ls_goodness_of_fit_ref 1.037
_refine_ls_hydrogen_treatment constr
_refine_ls_matrix_type full
_refine_ls_number_parameters 663
_refine_ls_number_reflns 17667
_refine_ls_number_restraints 0
_refine_ls_restrained_S_all 1.037
_refine_ls_R_factor_all 0.0622
_refine_ls_R_factor_gt 0.0419
_refine_ls_shift/su_max 0.003
_refine_ls_shift/su_mean 0.000
_refine_ls_structure_factor_coef Fsqd
_refine_ls_weighting_details 'calc w=1/[\s^2^(Fo^2^)+(0.0386P)^2^+2.0292P] where P=(Fo^2^+2Fc^2^)/3'
_refine_ls_weighting_scheme calc
_refine_ls_wR_factor_gt 0.0864
_refine_ls_wR_factor_ref 0.0931
_reflns_number_gt 13762
_reflns_number_total 17667
_reflns_threshold_expression >2sigma(I)
_cod_data_source_file ic4004017_2c.cif
_cod_data_source_block cb160112
_cod_original_cell_volume 2540.22(8)
_cod_original_formula_sum 'C52 H43 Br4 Co2 N10 O3.50'
_cod_database_code 4334913

loop_
_symmetry_equiv_pos_as_xyz
'x, y, z'
'-x, -y, -z'

loop_
_atom_site_label
_atom_site_type_symbol
_atom_site_fract_x
_atom_site_fract_y
_atom_site_fract_z
_atom_site_U_iso_or_equiv
_atom_site_adp_type
_atom_site_occupancy
_atom_site_symmetry_multiplicity
_atom_site_calc_flag
_atom_site_refinement_flags
Co2 Co -0.18195(3) 0.33359(2) 0.480092(17) 0.01936(6) Uani 1 1 d .
Co1 Co 0.33236(3) 0.32140(2) 0.970972(17) 0.01823(6) Uani 1 1 d .
Br3 Br -0.13271(2) 0.27080(2) 0.345536(13) 0.02816(6) Uani 1 1 d .
Br4 Br 0.04447(3) 0.11423(3) 0.787293(16) 0.03679(7) Uani 1 1 d .
Br1 Br 0.29872(2) 0.47101(2) 1.057441(14) 0.02592(5) Uani 1 1 d .
Br2 Br 0.35794(3) 0.18910(2) 1.302922(17) 0.03841(7) Uani 1 1 d .
C27 C 0.0588(2) 0.1644(2) 0.45655(14) 0.0242(4) Uani 1 1 d .
H27A H 0.0708 0.2063 0.4060 0.029 Uiso 1 1 calc R
C28 C 0.1461(2) 0.0700(2) 0.47139(15) 0.0277(5) Uani 1 1 d .
H28A H 0.2179 0.0489 0.4328 0.033 Uiso 1 1 calc R
C29 C 0.1265(2) 0.0070(2) 0.54361(16) 0.0286(5) Uani 1 1 d .
H29A H 0.1833 -0.0606 0.5545 0.034 Uiso 1 1 calc R
C30 C 0.0232(2) 0.0428(2) 0.60032(14) 0.0256(5) Uani 1 1 d .
H30A H 0.0085 0.0005 0.6505 0.031 Uiso 1 1 calc R
C31 C -0.0582(2) 0.14167(18) 0.58249(13) 0.0205(4) Uani 1 1 d .
C32 C -0.1712(2) 0.1882(2) 0.64559(13) 0.0226(4) Uani 1 1 d .
C52 C -0.1834(2) 0.3104(2) 0.65365(13) 0.0231(4) Uani 1 1 d .
C51 C -0.1963(2) 0.3470(2) 0.72514(15) 0.0299(5) Uani 1 1 d .
H51A H -0.2014 0.2973 0.7725 0.036 Uiso 1 1 calc R
C50 C -0.2017(2) 0.4578(2) 0.72552(16) 0.0331(6) Uani 1 1 d .
H50A H -0.2123 0.4852 0.7738 0.040 Uiso 1 1 calc R
C49 C -0.1918(2) 0.5284(2) 0.65591(16) 0.0309(5) Uani 1 1 d .
H49A H -0.1920 0.6036 0.6553 0.037 Uiso 1 1 calc R
C48 C -0.1814(2) 0.4872(2) 0.58661(14) 0.0239(4) Uani 1 1 d .
C47 C -0.1668(2) 0.5506(2) 0.50750(15) 0.0258(5) Uani 1 1 d .
C46 C -0.1752(3) 0.6640(2) 0.49427(18) 0.0368(6) Uani 1 1 d .
H46A H -0.1964 0.7067 0.5372 0.044 Uiso 1 1 calc R
C45 C -0.1519(3) 0.7142(2) 0.4170(2) 0.0432(7) Uani 1 1 d .
H45A H -0.1578 0.7920 0.4066 0.052 Uiso 1 1 calc R
C44 C -0.1205(3) 0.6508(2) 0.35584(18) 0.0394(6) Uani 1 1 d .
H44A H -0.1004 0.6830 0.3027 0.047 Uiso 1 1 calc R
C43 C -0.1188(2) 0.5388(2) 0.37308(16) 0.0332(6) Uani 1 1 d .
H43A H -0.0997 0.4955 0.3307 0.040 Uiso 1 1 calc R
C33 C -0.2782(2) 0.18464(19) 0.62241(13) 0.0227(4) Uani 1 1 d .
C34 C -0.3516(2) 0.1205(2) 0.66828(15) 0.0310(5) Uani 1 1 d .
H34A H -0.3351 0.0749 0.7147 0.037 Uiso 1 1 calc R
C35 C -0.4488(2) 0.1246(2) 0.64493(18) 0.0366(6) Uani 1 1 d .
H35A H -0.4986 0.0797 0.6743 0.044 Uiso 1 1 calc R
C36 C -0.4736(2) 0.1946(2) 0.57843(17) 0.0345(6) Uani 1 1 d .
H36A H -0.5411 0.1994 0.5624 0.041 Uiso 1 1 calc R
C37 C -0.3978(2) 0.2576(2) 0.53580(14) 0.0255(5) Uani 1 1 d .
C38 C -0.4209(2) 0.3434(2) 0.46905(14) 0.0271(5) Uani 1 1 d .
C39 C -0.5027(2) 0.3488(3) 0.42852(17) 0.0374(6) Uani 1 1 d .
H39A H -0.5440 0.2938 0.4413 0.045 Uiso 1 1 calc R
C40 C -0.5225(3) 0.4353(3) 0.36975(17) 0.0456(8) Uani 1 1 d .
H40A H -0.5770 0.4400 0.3409 0.055 Uiso 1 1 calc R
C41 C -0.4627(3) 0.5149(3) 0.35304(17) 0.0426(7) Uani 1 1 d .
H41A H -0.4773 0.5767 0.3141 0.051 Uiso 1 1 calc R
C42 C -0.3809(2) 0.5026(2) 0.39440(16) 0.0353(6) Uani 1 1 d .
H42A H -0.3386 0.5567 0.3822 0.042 Uiso 1 1 calc R
C1 C 0.2152(2) 0.23217(19) 1.13900(13) 0.0245(5) Uani 1 1 d .
H1A H 0.2675 0.2612 1.1525 0.029 Uiso 1 1 calc R
C2 C 0.1418(2) 0.1824(2) 1.19840(14) 0.0288(5) Uani 1 1 d .
H2A H 0.1445 0.1761 1.2517 0.035 Uiso 1 1 calc R
C3 C 0.0641(2) 0.1419(2) 1.17917(14) 0.0291(5) Uani 1 1 d .
H3A H 0.0110 0.1092 1.2193 0.035 Uiso 1 1 calc R
C4 C 0.0645(2) 0.14938(19) 1.10078(14) 0.0252(5) Uani 1 1 d .
H4A H 0.0122 0.1216 1.0862 0.030 Uiso 1 1 calc R
C5 C 0.1432(2) 0.19849(18) 1.04371(13) 0.0209(4) Uani 1 1 d .
C6 C 0.1520(2) 0.20122(19) 0.95537(13) 0.0221(4) Uani 1 1 d .
C26 C 0.1239(2) 0.32312(19) 0.91687(13) 0.0220(4) Uani 1 1 d .
C25 C 0.0227(2) 0.3731(2) 0.89111(16) 0.0299(5) Uani 1 1 d .
H25A H -0.0337 0.3339 0.8987 0.036 Uiso 1 1 calc R
C24 C 0.0061(2) 0.4820(2) 0.85395(17) 0.0340(6) Uani 1 1 d .
H24A H -0.0636 0.5192 0.8374 0.041 Uiso 1 1 calc R
C23 C 0.0910(2) 0.5362(2) 0.84107(15) 0.0293(5) Uani 1 1 d .
H23A H 0.0821 0.6094 0.8136 0.035 Uiso 1 1 calc R
C22 C 0.1899(2) 0.48148(19) 0.86897(13) 0.0221(4) Uani 1 1 d .
C21 C 0.2903(2) 0.52777(19) 0.85416(13) 0.0225(4) Uani 1 1 d .
C20 C 0.2879(2) 0.6364(2) 0.81978(15) 0.0301(5) Uani 1 1 d .
H20A H 0.2191 0.6861 0.8068 0.036 Uiso 1 1 calc R
C19 C 0.3876(3) 0.6711(2) 0.80480(16) 0.0342(6) Uani 1 1 d .
H19A H 0.3883 0.7449 0.7812 0.041 Uiso 1 1 calc R
C18 C 0.4856(2) 0.5970(2) 0.82462(15) 0.0312(5) Uani 1 1 d .
H18A H 0.5552 0.6187 0.8145 0.037 Uiso 1 1 calc R
C17 C 0.4809(2) 0.4904(2) 0.85959(14) 0.0283(5) Uani 1 1 d .
H17A H 0.5486 0.4400 0.8736 0.034 Uiso 1 1 calc R
C7 C 0.2771(2) 0.13390(19) 0.91743(13) 0.0216(4) Uani 1 1 d .
C8 C 0.3000(2) 0.0383(2) 0.88203(14) 0.0287(5) Uani 1 1 d .
H8A H 0.2381 0.0148 0.8762 0.034 Uiso 1 1 calc R
C9 C 0.4162(2) -0.0227(2) 0.85521(16) 0.0329(6) Uani 1 1 d .
H9A H 0.4345 -0.0867 0.8287 0.039 Uiso 1 1 calc R
C10 C 0.5042(2) 0.0099(2) 0.86718(15) 0.0294(5) Uani 1 1 d .
H10A H 0.5834 -0.0328 0.8510 0.035 Uiso 1 1 calc R
C11 C 0.4756(2) 0.10639(19) 0.90337(13) 0.0228(4) Uani 1 1 d .
C12 C 0.5597(2) 0.14720(19) 0.92542(13) 0.0231(4) Uani 1 1 d .
C13 C 0.6788(2) 0.0938(2) 0.90991(16) 0.0308(5) Uani 1 1 d .
H13A H 0.7112 0.0300 0.8816 0.037 Uiso 1 1 calc R
C14 C 0.7498(2) 0.1349(2) 0.93645(17) 0.0348(6) Uani 1 1 d .
H14A H 0.8315 0.0997 0.9265 0.042 Uiso 1 1 calc R
C15 C 0.7002(2) 0.2277(2) 0.97762(16) 0.0313(5) Uani 1 1 d .
H15A H 0.7468 0.2567 0.9971 0.038 Uiso 1 1 calc R
C16 C 0.5811(2) 0.2776(2) 0.98992(15) 0.0277(5) Uani 1 1 d .
H16A H 0.5473 0.3421 1.0176 0.033 Uiso 1 1 calc R
N6 N -0.04275(17) 0.20001(16) 0.51045(11) 0.0206(4) Uani 1 1 d .
N7 N -0.30017(17) 0.24950(16) 0.55650(11) 0.0216(4) Uani 1 1 d .
N8 N -0.35865(18) 0.41811(17) 0.45073(12) 0.0265(4) Uani 1 1 d .
N9 N -0.14298(18) 0.48921(17) 0.44738(12) 0.0255(4) Uani 1 1 d .
N10 N -0.18044(16) 0.38035(16) 0.58720(11) 0.0214(4) Uani 1 1 d .
N2 N 0.36387(17) 0.16850(16) 0.92511(11) 0.0209(4) Uani 1 1 d .
N1 N 0.21592(17) 0.24147(16) 1.06216(11) 0.0212(4) Uani 1 1 d .
N5 N 0.20322(16) 0.37823(16) 0.90838(11) 0.0202(4) Uani 1 1 d .
N4 N 0.38551(17) 0.45491(17) 0.87472(11) 0.0226(4) Uani 1 1 d .
N3 N 0.51166(16) 0.23918(16) 0.96466(11) 0.0221(4) Uani 1 1 d .
O2 O -0.17112(17) 0.12160(16) 0.71867(10) 0.0302(4) Uani 1 1 d .
H2 H -0.1158 0.1246 0.7351 0.045 Uiso 1 1 calc R
O1 O 0.06938(16) 0.14923(15) 0.95272(10) 0.0285(4) Uani 1 1 d .
H1 H 0.0692 0.1505 0.9056 0.043 Uiso 1 1 calc R
O3 O -0.5973(6) 0.1084(5) 0.4791(3) 0.0717(17) Uani 0.50 1 d P
C53 C 0.3317(5) -0.0582(5) 0.6598(4) 0.0771(17) Uani 0.80 1 d P
O4 O 0.4383(8) -0.0674(8) 0.5913(5) 0.153(3) Uiso 0.65 1 d P
O5 O 0.3027(14) 0.0504(14) 0.6621(10) 0.145(5) Uiso 0.35 1 d P
C54 C 0.349(2) 0.010(2) 0.5948(17) 0.083(7) Uiso 0.20 1 d P

loop_
_atom_site_aniso_label
_atom_site_aniso_U_11
_atom_site_aniso_U_22
_atom_site_aniso_U_33
_atom_site_aniso_U_23
_atom_site_aniso_U_13
_atom_site_aniso_U_12
Co2 0.02418(15) 0.01720(14) 0.01672(13) -0.00248(10) -0.00394(11) -0.00660(11)
Co1 0.01820(14) 0.01826(14) 0.01735(13) -0.00226(10) -0.00360(10) -0.00455(10)
Br3 0.03593(13) 0.02686(12) 0.01785(10) -0.00393(8) -0.00579(9) -0.00370(9)
Br4 0.04565(16) 0.04364(16) 0.03134(13) 0.00219(11) -0.01649(11) -0.02384(13)
Br1 0.02721(12) 0.02645(12) 0.02518(11) -0.00779(9) -0.00280(9) -0.00957(9)
Br2 0.04262(16) 0.02846(14) 0.03802(15) -0.00362(10) -0.00239(12) -0.00891(11)
C27 0.0271(11) 0.0257(12) 0.0220(10) -0.0057(8) -0.0041(9) -0.0105(9)
C28 0.0228(11) 0.0278(12) 0.0334(13) -0.0119(10) -0.0041(9) -0.0062(9)
C29 0.0299(12) 0.0207(11) 0.0362(13) -0.0062(9) -0.0111(10) -0.0043(9)
C30 0.0310(12) 0.0205(11) 0.0280(11) 0.0001(8) -0.0127(10) -0.0075(9)
C31 0.0244(10) 0.0202(10) 0.0196(10) -0.0025(8) -0.0061(8) -0.0091(8)
C32 0.0262(11) 0.0257(11) 0.0167(9) -0.0004(8) -0.0046(8) -0.0102(9)
C52 0.0220(10) 0.0297(12) 0.0185(10) -0.0067(8) -0.0027(8) -0.0083(9)
C51 0.0299(12) 0.0389(14) 0.0214(11) -0.0096(10) -0.0052(9) -0.0076(10)
C50 0.0303(13) 0.0417(15) 0.0293(12) -0.0201(11) -0.0076(10) -0.0032(11)
C49 0.0295(12) 0.0296(13) 0.0379(14) -0.0174(11) -0.0090(10) -0.0057(10)
C48 0.0216(10) 0.0237(11) 0.0296(11) -0.0087(9) -0.0059(9) -0.0076(8)
C47 0.0250(11) 0.0224(11) 0.0325(12) -0.0057(9) -0.0058(9) -0.0098(9)
C46 0.0444(16) 0.0252(13) 0.0483(16) -0.0061(11) -0.0133(13) -0.0172(11)
C45 0.0538(19) 0.0237(13) 0.0574(19) 0.0031(12) -0.0157(15) -0.0207(13)
C44 0.0467(17) 0.0316(15) 0.0414(15) 0.0070(11) -0.0105(13) -0.0202(12)
C43 0.0407(15) 0.0287(13) 0.0290(12) 0.0016(10) -0.0043(11) -0.0153(11)
C33 0.0242(11) 0.0225(11) 0.0208(10) -0.0043(8) -0.0021(8) -0.0082(8)
C34 0.0327(13) 0.0312(13) 0.0287(12) 0.0003(10) -0.0023(10) -0.0155(10)
C35 0.0322(14) 0.0357(15) 0.0437(16) -0.0037(12) -0.0014(12) -0.0199(11)
C36 0.0279(13) 0.0367(15) 0.0435(15) -0.0083(12) -0.0079(11) -0.0138(11)
C37 0.0236(11) 0.0284(12) 0.0261(11) -0.0105(9) -0.0047(9) -0.0063(9)
C38 0.0231(11) 0.0323(13) 0.0249(11) -0.0112(9) -0.0055(9) -0.0022(9)
C39 0.0259(13) 0.0539(18) 0.0341(14) -0.0154(12) -0.0088(11) -0.0064(12)
C40 0.0273(14) 0.076(2) 0.0294(14) -0.0151(14) -0.0111(11) 0.0002(14)
C41 0.0348(15) 0.0533(19) 0.0264(13) -0.0038(12) -0.0097(11) 0.0070(13)
C42 0.0347(14) 0.0344(14) 0.0292(13) -0.0045(10) -0.0074(11) 0.0004(11)
C1 0.0313(12) 0.0224(11) 0.0187(10) -0.0030(8) -0.0058(9) -0.0063(9)
C2 0.0388(14) 0.0258(12) 0.0179(10) -0.0018(8) -0.0027(9) -0.0085(10)
C3 0.0341(13) 0.0228(12) 0.0225(11) -0.0007(9) 0.0044(9) -0.0089(10)
C4 0.0266(11) 0.0195(11) 0.0252(11) -0.0015(8) 0.0010(9) -0.0084(9)
C5 0.0238(10) 0.0164(10) 0.0198(10) -0.0009(7) -0.0019(8) -0.0060(8)
C6 0.0236(11) 0.0240(11) 0.0205(10) -0.0016(8) -0.0034(8) -0.0116(8)
C26 0.0231(10) 0.0244(11) 0.0188(10) -0.0011(8) -0.0042(8) -0.0087(8)
C25 0.0228(11) 0.0327(13) 0.0350(13) 0.0023(10) -0.0092(10) -0.0111(10)
C24 0.0230(12) 0.0388(15) 0.0387(14) 0.0057(11) -0.0127(10) -0.0079(10)
C23 0.0255(12) 0.0274(12) 0.0321(12) 0.0065(9) -0.0108(10) -0.0063(9)
C22 0.0215(10) 0.0218(11) 0.0220(10) -0.0001(8) -0.0053(8) -0.0063(8)
C21 0.0256(11) 0.0231(11) 0.0190(10) 0.0013(8) -0.0056(8) -0.0093(9)
C20 0.0357(13) 0.0269(13) 0.0307(12) 0.0044(9) -0.0136(10) -0.0125(10)
C19 0.0481(16) 0.0298(13) 0.0303(13) 0.0074(10) -0.0125(12) -0.0222(12)
C18 0.0361(14) 0.0391(14) 0.0252(12) 0.0017(10) -0.0067(10) -0.0240(11)
C17 0.0266(12) 0.0348(13) 0.0258(11) 0.0025(9) -0.0072(9) -0.0144(10)
C7 0.0267(11) 0.0213(11) 0.0169(9) -0.0002(8) -0.0049(8) -0.0082(8)
C8 0.0367(13) 0.0269(12) 0.0245(11) -0.0058(9) -0.0061(10) -0.0114(10)
C9 0.0416(15) 0.0255(13) 0.0310(13) -0.0112(10) -0.0068(11) -0.0060(11)
C10 0.0322(13) 0.0235(12) 0.0267(12) -0.0075(9) -0.0009(10) -0.0033(9)
C11 0.0252(11) 0.0212(11) 0.0184(10) -0.0024(8) -0.0022(8) -0.0045(8)
C12 0.0247(11) 0.0202(11) 0.0200(10) -0.0005(8) -0.0029(8) -0.0042(8)
C13 0.0233(12) 0.0286(13) 0.0326(13) -0.0043(10) -0.0011(10) -0.0013(9)
C14 0.0204(11) 0.0336(14) 0.0431(15) -0.0003(11) -0.0030(10) -0.0047(10)
C15 0.0245(12) 0.0313(13) 0.0383(14) 0.0007(10) -0.0095(10) -0.0095(10)
C16 0.0254(12) 0.0279(12) 0.0297(12) -0.0026(9) -0.0091(9) -0.0058(9)
N6 0.0249(9) 0.0198(9) 0.0186(8) -0.0025(7) -0.0048(7) -0.0086(7)
N7 0.0224(9) 0.0223(9) 0.0203(9) -0.0069(7) -0.0023(7) -0.0069(7)
N8 0.0257(10) 0.0276(11) 0.0238(9) -0.0060(8) -0.0071(8) -0.0016(8)
N9 0.0299(10) 0.0213(10) 0.0255(10) -0.0021(7) -0.0049(8) -0.0097(8)
N10 0.0219(9) 0.0225(9) 0.0207(9) -0.0061(7) -0.0026(7) -0.0078(7)
N2 0.0233(9) 0.0192(9) 0.0174(8) -0.0026(7) -0.0026(7) -0.0042(7)
N1 0.0248(9) 0.0190(9) 0.0181(8) -0.0024(7) -0.0028(7) -0.0061(7)
N5 0.0224(9) 0.0202(9) 0.0177(8) 0.0000(7) -0.0049(7) -0.0071(7)
N4 0.0224(9) 0.0251(10) 0.0204(9) -0.0002(7) -0.0051(7) -0.0085(7)
N3 0.0208(9) 0.0207(9) 0.0234(9) -0.0017(7) -0.0054(7) -0.0046(7)
O2 0.0365(10) 0.0365(10) 0.0182(8) 0.0052(7) -0.0073(7) -0.0154(8)
O1 0.0319(9) 0.0328(10) 0.0275(9) -0.0019(7) -0.0069(7) -0.0194(7)
O3 0.103(5) 0.077(4) 0.064(3) -0.004(3) -0.043(3) -0.046(4)
C53 0.074(4) 0.065(4) 0.101(5) -0.002(3) -0.052(4) -0.008(3)

loop_
_atom_type_symbol
_atom_type_description
_atom_type_scat_dispersion_real
_atom_type_scat_dispersion_imag
_atom_type_scat_source
C C 0.0033 0.0016 'International Tables Vol C Tables 4.2.6.8 and 6.1.1.4'
H H 0.0000 0.0000 'International Tables Vol C Tables 4.2.6.8 and 6.1.1.4'
N N 0.0061 0.0033 'International Tables Vol C Tables 4.2.6.8 and 6.1.1.4'
O O 0.0106 0.0060 'International Tables Vol C Tables 4.2.6.8 and 6.1.1.4'
Co Co 0.3494 0.9721 'International Tables Vol C Tables 4.2.6.8 and 6.1.1.4'
Br Br -0.2901 2.4595 'International Tables Vol C Tables 4.2.6.8 and 6.1.1.4'

loop_
_geom_angle_atom_site_label_1
_geom_angle_atom_site_label_2
_geom_angle_atom_site_label_3
_geom_angle
N7 Co2 N9 144.46(8)
N7 Co2 N10 82.33(7)
N9 Co2 N10 75.66(8)
N7 Co2 N6 88.86(7)
N9 Co2 N6 113.65(8)
N10 Co2 N6 79.64(7)
N7 Co2 N8 73.40(8)
N9 Co2 N8 88.79(8)
N10 Co2 N8 111.02(7)
N6 Co2 N8 157.27(8)
N7 Co2 Br3 107.38(5)
N9 Co2 Br3 99.66(6)
N10 Co2 Br3 166.52(5)
N6 Co2 Br3 91.02(5)
N8 Co2 Br3 81.19(5)
N5 Co1 N3 145.35(7)
N5 Co1 N2 82.94(7)
N3 Co1 N2 75.60(7)
N5 Co1 N1 88.31(7)
N3 Co1 N1 113.06(7)
N2 Co1 N1 78.48(7)
N5 Co1 N4 73.60(7)
N3 Co1 N4 89.36(7)
N2 Co1 N4 111.73(7)
N1 Co1 N4 157.37(7)
N5 Co1 Br1 107.10(5)
N3 Co1 Br1 99.69(5)
N2 Co1 Br1 165.52(5)
N1 Co1 Br1 91.17(5)
N4 Co1 Br1 81.59(5)
N6 C27 C28 123.0(2)
C29 C28 C27 118.3(2)
C28 C29 C30 119.6(2)
C29 C30 C31 118.8(2)
N6 C31 C30 121.9(2)
N6 C31 C32 117.63(19)
C30 C31 C32 120.5(2)
O2 C32 C33 106.32(18)
O2 C32 C52 110.67(18)
C33 C32 C52 108.69(19)
O2 C32 C31 110.71(19)
C33 C32 C31 110.50(18)
C52 C32 C31 109.88(18)
N10 C52 C51 121.4(2)
N10 C52 C32 115.78(19)
C51 C52 C32 122.9(2)
C50 C51 C52 118.3(2)
C51 C50 C49 120.2(2)
C50 C49 C48 118.6(2)
N10 C48 C49 120.8(2)
N10 C48 C47 113.9(2)
C49 C48 C47 125.3(2)
N9 C47 C46 121.7(2)
N9 C47 C48 114.9(2)
C46 C47 C48 123.4(2)
C47 C46 C45 118.8(3)
C44 C45 C46 119.7(3)
C45 C44 C43 118.7(3)
N9 C43 C44 122.5(3)
N7 C33 C34 121.4(2)
N7 C33 C32 116.48(19)
C34 C33 C32 122.0(2)
C35 C34 C33 118.7(2)
C34 C35 C36 119.8(2)
C35 C36 C37 118.8(2)
N7 C37 C36 121.3(2)
N7 C37 C38 114.7(2)
C36 C37 C38 123.8(2)
N8 C38 C39 121.9(3)
N8 C38 C37 115.1(2)
C39 C38 C37 123.1(3)
C40 C39 C38 118.9(3)
C41 C40 C39 119.5(3)
C40 C41 C42 118.4(3)
N8 C42 C41 123.1(3)
N1 C1 C2 122.8(2)
C1 C2 C3 118.8(2)
C2 C3 C4 119.3(2)
C3 C4 C5 118.6(2)
N1 C5 C4 122.4(2)
N1 C5 C6 117.48(19)
C4 C5 C6 120.1(2)
O1 C6 C26 110.88(19)
O1 C6 C7 111.20(18)
C26 C6 C7 111.55(18)
O1 C6 C5 105.78(17)
C26 C6 C5 109.99(18)
C7 C6 C5 107.21(18)
N5 C26 C25 121.7(2)
N5 C26 C6 116.52(19)
C25 C26 C6 121.8(2)
C26 C25 C24 118.2(2)
C23 C24 C25 119.9(2)
C24 C23 C22 118.8(2)
N5 C22 C23 121.2(2)
N5 C22 C21 115.0(2)
C23 C22 C21 123.7(2)
N4 C21 C20 122.6(2)
N4 C21 C22 114.7(2)
C20 C21 C22 122.7(2)
C19 C20 C21 118.8(2)
C18 C19 C20 119.1(2)
C19 C18 C17 118.8(2)
N4 C17 C18 123.3(2)
N2 C7 C8 121.3(2)
N2 C7 C6 116.21(19)
C8 C7 C6 122.3(2)
C7 C8 C9 118.3(2)
C10 C9 C8 120.0(2)
C9 C10 C11 119.0(2)
N2 C11 C10 120.9(2)
N2 C11 C12 114.04(19)
C10 C11 C12 125.0(2)
N3 C12 C13 121.6(2)
N3 C12 C11 115.1(2)
C13 C12 C11 123.2(2)
C14 C13 C12 119.0(2)
C15 C14 C13 119.2(2)
C14 C15 C16 118.6(2)
N3 C16 C15 122.9(2)
C31 N6 C27 118.2(2)
C31 N6 Co2 120.22(15)
C27 N6 Co2 121.30(16)
C37 N7 C33 119.8(2)
C37 N7 Co2 117.97(16)
C33 N7 Co2 122.12(15)
C42 N8 C38 118.2(2)
C42 N8 Co2 126.42(19)
C38 N8 Co2 109.01(16)
C43 N9 C47 118.4(2)
C43 N9 Co2 124.88(17)
C47 N9 Co2 115.40(16)
C52 N10 C48 120.5(2)
C52 N10 Co2 122.65(15)
C48 N10 Co2 116.78(16)
C7 N2 C11 120.4(2)
C7 N2 Co1 122.24(15)
C11 N2 Co1 117.39(16)
C5 N1 C1 118.1(2)
C5 N1 Co1 120.62(14)
C1 N1 Co1 121.31(16)
C26 N5 C22 119.9(2)
C26 N5 Co1 121.92(15)
C22 N5 Co1 117.34(15)
C17 N4 C21 117.5(2)
C17 N4 Co1 127.49(16)
C21 N4 Co1 110.21(15)
C16 N3 C12 118.6(2)
C16 N3 Co1 124.62(16)
C12 N3 Co1 116.48(15)
O5 C53 C54 59.3(13)
O5 C53 O4 98.0(9)
C54 C53 O4 50.9(12)
C54 O4 C53 56.1(14)
C54 O5 C53 60.2(15)
O4 C54 O5 116(2)
O4 C54 C53 73.0(17)
O5 C54 C53 60.5(15)

loop_
_geom_bond_atom_site_label_1
_geom_bond_atom_site_label_2
_geom_bond_distance
Co2 N7 2.1016(19)
Co2 N9 2.112(2)
Co2 N10 2.1178(18)
Co2 N6 2.120(2)
Co2 N8 2.290(2)
Co2 Br3 2.5191(4)
Co1 N5 2.0931(19)
Co1 N3 2.1239(19)
Co1 N2 2.1264(19)
Co1 N1 2.1635(19)
Co1 N4 2.272(2)
Co1 Br1 2.5313(4)
C27 N6 1.347(3)
C27 C28 1.379(3)
C28 C29 1.377(4)
C29 C30 1.387(4)
C30 C31 1.387(3)
C31 N6 1.346(3)
C31 C32 1.546(3)
C32 O2 1.409(3)
C32 C33 1.527(3)
C32 C52 1.537(3)
C52 N10 1.334(3)
C52 C51 1.391(3)
C51 C50 1.384(4)
C50 C49 1.381(4)
C49 C48 1.392(3)
C48 N10 1.348(3)
C48 C47 1.474(4)
C47 N9 1.355(3)
C47 C46 1.385(4)
C46 C45 1.389(4)
C45 C44 1.371(4)
C44 C43 1.386(4)
C43 N9 1.344(3)
C33 N7 1.344(3)
C33 C34 1.394(3)
C34 C35 1.378(4)
C35 C36 1.387(4)
C36 C37 1.388(4)
C37 N7 1.344(3)
C37 C38 1.478(4)
C38 N8 1.344(3)
C38 C39 1.395(4)
C39 C40 1.376(4)
C40 C41 1.376(5)
C41 C42 1.384(4)
C42 N8 1.338(3)
C1 N1 1.352(3)
C1 C2 1.375(3)
C2 C3 1.382(4)
C3 C4 1.384(3)
C4 C5 1.393(3)
C5 N1 1.339(3)
C5 C6 1.543(3)
C6 O1 1.406(3)
C6 C26 1.537(3)
C6 C7 1.539(3)
C26 N5 1.342(3)
C26 C25 1.389(3)
C25 C24 1.388(4)
C24 C23 1.380(4)
C23 C22 1.391(3)
C22 N5 1.343(3)
C22 C21 1.482(3)
C21 N4 1.351(3)
C21 C20 1.388(3)
C20 C19 1.386(4)
C19 C18 1.377(4)
C18 C17 1.384(4)
C17 N4 1.341(3)
C7 N2 1.342(3)
C7 C8 1.386(3)
C8 C9 1.394(4)
C9 C10 1.374(4)
C10 C11 1.390(3)
C11 N2 1.345(3)
C11 C12 1.483(3)
C12 N3 1.354(3)
C12 C13 1.390(3)
C13 C14 1.387(4)
C14 C15 1.382(4)
C15 C16 1.384(3)
C16 N3 1.334(3)
C53 O5 1.312(16)
C53 C54 1.31(3)
C53 O4 1.507(11)
O4 C54 1.22(3)
O5 C54 1.30(3)

loop_
_geom_torsion_atom_site_label_1
_geom_torsion_atom_site_label_2
_geom_torsion_atom_site_label_3
_geom_torsion_atom_site_label_4
_geom_torsion
N6 C27 C28 C29 2.6(4)
C27 C28 C29 C30 -3.3(4)
C28 C29 C30 C31 0.2(4)
C29 C30 C31 N6 3.9(3)
C29 C30 C31 C32 -176.5(2)
N6 C31 C32 O2 -176.56(19)
C30 C31 C32 O2 3.8(3)
N6 C31 C32 C33 65.9(3)
C30 C31 C32 C33 -113.7(2)
N6 C31 C32 C52 -54.0(3)
C30 C31 C32 C52 126.3(2)
O2 C32 C52 N10 177.79(19)
C33 C32 C52 N10 -65.8(2)
C31 C32 C52 N10 55.2(3)
O2 C32 C52 C51 -2.0(3)
C33 C32 C52 C51 114.4(2)
C31 C32 C52 C51 -124.6(2)
N10 C52 C51 C50 -2.4(4)
C32 C52 C51 C50 177.4(2)
C52 C51 C50 C49 -1.4(4)
C51 C50 C49 C48 2.7(4)
C50 C49 C48 N10 -0.3(4)
C50 C49 C48 C47 -178.2(2)
N10 C48 C47 N9 -6.4(3)
C49 C48 C47 N9 171.6(2)
N10 C48 C47 C46 174.3(2)
C49 C48 C47 C46 -7.7(4)
N9 C47 C46 C45 -3.6(4)
C48 C47 C46 C45 175.6(3)
C47 C46 C45 C44 -0.5(5)
C46 C45 C44 C43 3.3(5)
C45 C44 C43 N9 -2.2(5)
O2 C32 C33 N7 175.49(19)
C52 C32 C33 N7 56.3(2)
C31 C32 C33 N7 -64.3(3)
O2 C32 C33 C34 -2.5(3)
C52 C32 C33 C34 -121.6(2)
C31 C32 C33 C34 117.7(2)
N7 C33 C34 C35 -0.1(4)
C32 C33 C34 C35 177.7(2)
C33 C34 C35 C36 -2.1(4)
C34 C35 C36 C37 1.3(4)
C35 C36 C37 N7 1.8(4)
C35 C36 C37 C38 -173.5(2)
N7 C37 C38 N8 -15.0(3)
C36 C37 C38 N8 160.5(2)
N7 C37 C38 C39 166.2(2)
C36 C37 C38 C39 -18.2(4)
N8 C38 C39 C40 -2.0(4)
C37 C38 C39 C40 176.7(2)
C38 C39 C40 C41 -0.9(4)
C39 C40 C41 C42 2.4(4)
C40 C41 C42 N8 -1.2(4)
N1 C1 C2 C3 -1.2(4)
C1 C2 C3 C4 1.9(4)
C2 C3 C4 C5 -0.4(4)
C3 C4 C5 N1 -2.0(3)
C3 C4 C5 C6 175.9(2)
N1 C5 C6 O1 178.58(19)
C4 C5 C6 O1 0.6(3)
N1 C5 C6 C26 -61.6(3)
C4 C5 C6 C26 120.4(2)
N1 C5 C6 C7 59.8(3)
C4 C5 C6 C7 -118.1(2)
O1 C6 C26 N5 -173.32(19)
C7 C6 C26 N5 -48.8(3)
C5 C6 C26 N5 70.0(2)
O1 C6 C26 C25 5.7(3)
C7 C6 C26 C25 130.3(2)
C5 C6 C26 C25 -110.9(2)
N5 C26 C25 C24 1.7(4)
C6 C26 C25 C24 -177.3(2)
C26 C25 C24 C23 2.2(4)
C25 C24 C23 C22 -2.8(4)
C24 C23 C22 N5 -0.5(4)
C24 C23 C22 C21 175.8(2)
N5 C22 C21 N4 6.9(3)
C23 C22 C21 N4 -169.6(2)
N5 C22 C21 C20 -174.9(2)
C23 C22 C21 C20 8.6(4)
N4 C21 C20 C19 1.0(4)
C22 C21 C20 C19 -177.1(2)
C21 C20 C19 C18 -0.2(4)
C20 C19 C18 C17 -0.6(4)
C19 C18 C17 N4 0.6(4)
O1 C6 C7 N2 -172.27(19)
C26 C6 C7 N2 63.4(2)
C5 C6 C7 N2 -57.1(2)
O1 C6 C7 C8 3.4(3)
C26 C6 C7 C8 -121.0(2)
C5 C6 C7 C8 118.5(2)
N2 C7 C8 C9 0.8(4)
C6 C7 C8 C9 -174.6(2)
C7 C8 C9 C10 2.7(4)
C8 C9 C10 C11 -2.5(4)
C9 C10 C11 N2 -1.3(4)
C9 C10 C11 C12 175.3(2)
N2 C11 C12 N3 0.8(3)
C10 C11 C12 N3 -176.0(2)
N2 C11 C12 C13 178.6(2)
C10 C11 C12 C13 1.8(4)
N3 C12 C13 C14 1.0(4)
C11 C12 C13 C14 -176.7(2)
C12 C13 C14 C15 0.1(4)
C13 C14 C15 C16 -1.0(4)
C14 C15 C16 N3 0.9(4)
C30 C31 N6 C27 -4.7(3)
C32 C31 N6 C27 175.67(19)
C30 C31 N6 Co2 169.09(17)
C32 C31 N6 Co2 -10.6(3)
C28 C27 N6 C31 1.4(3)
C28 C27 N6 Co2 -172.29(17)
N7 Co2 N6 C31 -30.43(17)
N9 Co2 N6 C31 121.20(16)
N10 Co2 N6 C31 51.98(16)
N8 Co2 N6 C31 -68.5(3)
Br3 Co2 N6 C31 -137.79(16)
N7 Co2 N6 C27 143.15(17)
N9 Co2 N6 C27 -65.22(18)
N10 Co2 N6 C27 -134.44(18)
N8 Co2 N6 C27 105.1(2)
Br3 Co2 N6 C27 35.78(17)
C36 C37 N7 C33 -4.1(3)
C38 C37 N7 C33 171.6(2)
C36 C37 N7 Co2 172.72(19)
C38 C37 N7 Co2 -11.6(2)
C34 C33 N7 C37 3.2(3)
C32 C33 N7 C37 -174.73(19)
C34 C33 N7 Co2 -173.44(18)
C32 C33 N7 Co2 8.6(3)
N9 Co2 N7 C37 83.8(2)
N10 Co2 N7 C37 135.56(17)
N6 Co2 N7 C37 -144.73(16)
N8 Co2 N7 C37 20.86(16)
Br3 Co2 N7 C37 -54.02(17)
N9 Co2 N7 C33 -99.5(2)
N10 Co2 N7 C33 -47.70(17)
N6 Co2 N7 C33 32.01(17)
N8 Co2 N7 C33 -162.40(18)
Br3 Co2 N7 C33 122.72(16)
C41 C42 N8 C38 -1.6(4)
C41 C42 N8 Co2 147.0(2)
C39 C38 N8 C42 3.2(3)
C37 C38 N8 C42 -175.6(2)
C39 C38 N8 Co2 -150.5(2)
C37 C38 N8 Co2 30.7(2)
N7 Co2 N8 C42 -178.4(2)
N9 Co2 N8 C42 32.8(2)
N10 Co2 N8 C42 106.9(2)
N6 Co2 N8 C42 -138.3(2)
Br3 Co2 N8 C42 -67.2(2)
N7 Co2 N8 C38 -27.41(15)
N9 Co2 N8 C38 -176.24(16)
N10 Co2 N8 C38 -102.11(16)
N6 Co2 N8 C38 12.7(3)
Br3 Co2 N8 C38 83.80(15)
C44 C43 N9 C47 -1.9(4)
C44 C43 N9 Co2 164.6(2)
C46 C47 N9 C43 4.8(4)
C48 C47 N9 C43 -174.5(2)
C46 C47 N9 Co2 -162.9(2)
C48 C47 N9 Co2 17.8(3)
N7 Co2 N9 C43 -129.9(2)
N10 Co2 N9 C43 176.6(2)
N6 Co2 N9 C43 104.9(2)
N8 Co2 N9 C43 -71.4(2)
Br3 Co2 N9 C43 9.5(2)
N7 Co2 N9 C47 36.9(2)
N10 Co2 N9 C47 -16.64(17)
N6 Co2 N9 C47 -88.31(18)
N8 Co2 N9 C47 95.43(18)
Br3 Co2 N9 C47 176.28(16)
C51 C52 N10 C48 4.9(3)
C32 C52 N10 C48 -174.9(2)
C51 C52 N10 Co2 -172.23(18)
C32 C52 N10 Co2 7.9(3)
C49 C48 N10 C52 -3.5(3)
C47 C48 N10 C52 174.6(2)
C49 C48 N10 Co2 173.81(18)
C47 C48 N10 Co2 -8.1(3)
N7 Co2 N10 C52 38.58(18)
N9 Co2 N10 C52 -169.54(19)
N6 Co2 N10 C52 -51.66(18)
N8 Co2 N10 C52 107.44(18)
Br3 Co2 N10 C52 -98.4(3)
N7 Co2 N10 C48 -138.65(17)
N9 Co2 N10 C48 13.22(16)
N6 Co2 N10 C48 131.11(17)
N8 Co2 N10 C48 -69.79(17)
Br3 Co2 N10 C48 84.3(3)
C8 C7 N2 C11 -4.6(3)
C6 C7 N2 C11 171.04(19)
C8 C7 N2 Co1 175.15(17)
C6 C7 N2 Co1 -9.2(3)
C10 C11 N2 C7 4.9(3)
C12 C11 N2 C7 -172.03(19)
C10 C11 N2 Co1 -174.92(18)
C12 C11 N2 Co1 8.2(2)
N5 Co1 N2 C7 -37.16(17)
N3 Co1 N2 C7 170.27(18)
N1 Co1 N2 C7 52.55(17)
N4 Co1 N2 C7 -106.32(17)
Br1 Co1 N2 C7 97.7(3)
N5 Co1 N2 C11 142.64(17)
N3 Co1 N2 C11 -9.93(16)
N1 Co1 N2 C11 -127.65(17)
N4 Co1 N2 C11 73.47(17)
Br1 Co1 N2 C11 -82.5(3)
C4 C5 N1 C1 2.7(3)
C6 C5 N1 C1 -175.2(2)
C4 C5 N1 Co1 -178.04(17)
C6 C5 N1 Co1 4.0(3)
C2 C1 N1 C5 -1.1(3)
C2 C1 N1 Co1 179.63(18)
N5 Co1 N1 C5 33.89(17)
N3 Co1 N1 C5 -117.98(17)
N2 Co1 N1 C5 -49.25(17)
N4 Co1 N1 C5 70.3(3)
Br1 Co1 N1 C5 140.96(16)
N5 Co1 N1 C1 -146.90(18)
N3 Co1 N1 C1 61.23(18)
N2 Co1 N1 C1 129.97(18)
N4 Co1 N1 C1 -110.5(2)
Br1 Co1 N1 C1 -39.82(17)
C25 C26 N5 C22 -5.0(3)
C6 C26 N5 C22 174.06(19)
C25 C26 N5 Co1 164.09(18)
C6 C26 N5 Co1 -16.8(3)
C23 C22 N5 C26 4.4(3)
C21 C22 N5 C26 -172.2(2)
C23 C22 N5 Co1 -165.17(18)
C21 C22 N5 Co1 18.2(2)
N3 Co1 N5 C26 103.29(19)
N2 Co1 N5 C26 51.61(17)
N1 Co1 N5 C26 -26.98(17)
N4 Co1 N5 C26 166.79(18)
Br1 Co1 N5 C26 -117.69(16)
N3 Co1 N5 C22 -87.4(2)
N2 Co1 N5 C22 -139.03(17)
N1 Co1 N5 C22 142.37(17)
N4 Co1 N5 C22 -23.85(16)
Br1 Co1 N5 C22 51.66(17)
C18 C17 N4 C21 0.2(4)
C18 C17 N4 Co1 -152.6(2)
C20 C21 N4 C17 -1.0(3)
C22 C21 N4 C17 177.2(2)
C20 C21 N4 Co1 156.26(19)
C22 C21 N4 Co1 -25.5(2)
N5 Co1 N4 C17 -179.3(2)
N3 Co1 N4 C17 -29.9(2)
N2 Co1 N4 C17 -104.1(2)
N1 Co1 N4 C17 142.5(2)
Br1 Co1 N4 C17 70.0(2)
N5 Co1 N4 C21 26.24(15)
N3 Co1 N4 C21 175.65(16)
N2 Co1 N4 C21 101.44(16)
N1 Co1 N4 C21 -12.0(3)
Br1 Co1 N4 C21 -84.46(15)
C15 C16 N3 C12 0.2(4)
C15 C16 N3 Co1 -173.23(19)
C13 C12 N3 C16 -1.1(3)
C11 C12 N3 C16 176.7(2)
C13 C12 N3 Co1 172.82(18)
C11 C12 N3 Co1 -9.3(3)
N5 Co1 N3 C16 130.26(19)
N2 Co1 N3 C16 -176.2(2)
N1 Co1 N3 C16 -105.7(2)
N4 Co1 N3 C16 71.1(2)
Br1 Co1 N3 C16 -10.3(2)
N5 Co1 N3 C12 -43.3(2)
N2 Co1 N3 C12 10.24(16)
N1 Co1 N3 C12 80.76(17)
N4 Co1 N3 C12 -102.41(17)
Br1 Co1 N3 C12 176.23(15)
O5 C53 O4 C54 -38.9(17)
O4 C53 O5 C54 34.5(15)
C53 O4 C54 O5 44.2(18)
C53 O5 C54 O4 -50(2)
O5 C53 C54 O4 133.8(19)
O4 C53 C54 O5 -133.8(19)
